data_7106461
loop_
_publ_author_name
"'Wei Qiang Ong"
'Huaiqing Zhao'
'Zhiyun Du'
'Jared Ze Yang Yeh'
'Changliang Ren'
'Leon Zhen Wei Tan'
'Kun Zhang'
'Huaqiang Zeng'

_publ_section_title
;
 Computational prediction and experimental verification of pyridine-based
 helical oligoamides containing four repeating units per helical turn
;
_journal_name_full Chem.Commun.
_journal_page_first 6416
_journal_paper_doi 10.1039/c1cc11532d
_journal_volume 47
_journal_year 2011
_chemical_formula_sum 'C20 H16 N4 O4'
_chemical_formula_weight 376.37
_chemical_name_systematic
;
?
;
_space_group_IT_number 15
_symmetry_cell_setting monoclinic
_symmetry_space_group_name_Hall '-C 2yc'
_symmetry_space_group_name_H-M 'C 1 2/c 1'
_atom_sites_solution_hydrogens geom
_atom_sites_solution_primary direct
_atom_sites_solution_secondary difmap
_audit_creation_method SHELXL-97
_cell_angle_alpha 90.00
_cell_angle_beta 90.6040(10)
_cell_angle_gamma 90.00
_cell_formula_units_Z 8
_cell_length_a 34.441(2)
_cell_length_b 5.2810(3)
_cell_length_c 19.1556(12)
_cell_measurement_reflns_used 2434
_cell_measurement_temperature 223(2)
_cell_measurement_theta_max 27.40
_cell_measurement_theta_min 2.42
_cell_volume 3483.9(4)
_computing_cell_refinement 'Bruker SMART'
_computing_data_collection 'Bruker SMART'
_computing_data_reduction 'Bruker SAINT'
_computing_molecular_graphics 'Bruker SHELXTL'
_computing_publication_material 'Bruker SHELXTL'
_computing_structure_refinement 'SHELXL-97 (Sheldrick, 1997)'
_computing_structure_solution 'SHELXS-97 (Sheldrick, 1990)'
_diffrn_ambient_temperature 223(2)
_diffrn_measured_fraction_theta_full 0.998
_diffrn_measured_fraction_theta_max 0.998
_diffrn_measurement_device_type 'CCD area detector'
_diffrn_measurement_method 'phi and omega scans'
_diffrn_radiation_monochromator graphite
_diffrn_radiation_source 'fine-focus sealed tube'
_diffrn_radiation_type MoK\a
_diffrn_radiation_wavelength 0.71073
_diffrn_reflns_av_R_equivalents 0.0331
_diffrn_reflns_av_sigmaI/netI 0.0395
_diffrn_reflns_limit_h_max 42
_diffrn_reflns_limit_h_min -44
_diffrn_reflns_limit_k_max 6
_diffrn_reflns_limit_k_min -6
_diffrn_reflns_limit_l_max 22
_diffrn_reflns_limit_l_min -24
_diffrn_reflns_number 11784
_diffrn_reflns_theta_full 27.48
_diffrn_reflns_theta_max 27.48
_diffrn_reflns_theta_min 2.13
_exptl_absorpt_coefficient_mu 0.103
_exptl_absorpt_correction_T_max 0.9918
_exptl_absorpt_correction_T_min 0.9314
_exptl_absorpt_correction_type 'Sadabs, (Sheldrick 2001)'
_exptl_crystal_colour COLOURLESS
_exptl_crystal_density_diffrn 1.435
_exptl_crystal_density_meas ?
_exptl_crystal_density_method 'not measured'
_exptl_crystal_description ROD
_exptl_crystal_F_000 1568
_exptl_crystal_size_max 0.70
_exptl_crystal_size_mid 0.10
_exptl_crystal_size_min 0.08
_refine_diff_density_max 0.215
_refine_diff_density_min -0.212
_refine_diff_density_rms 0.040
_refine_ls_extinction_method none
_refine_ls_goodness_of_fit_ref 1.041
_refine_ls_hydrogen_treatment mixed
_refine_ls_matrix_type full
_refine_ls_number_parameters 262
_refine_ls_number_reflns 3989
_refine_ls_number_restraints 0
_refine_ls_restrained_S_all 1.041
_refine_ls_R_factor_all 0.0614
_refine_ls_R_factor_gt 0.0469
_refine_ls_shift/su_max 0.001
_refine_ls_shift/su_mean 0.000
_refine_ls_structure_factor_coef Fsqd
_refine_ls_weighting_details 'calc w=1/[\s^2^(Fo^2^)+(0.0446P)^2^+1.8224P] where P=(Fo^2^+2Fc^2^)/3'
_refine_ls_weighting_scheme calc
_refine_ls_wR_factor_gt 0.1086
_refine_ls_wR_factor_ref 0.1154
_reflns_number_gt 3139
_reflns_number_total 3989
_reflns_threshold_expression >2sigma(I)
_cod_data_source_file c1cc11532d.txt
_cod_data_source_block 8185
_cod_depositor_comments
;
The following automatic conversions were performed:

'_exptl_crystal_density_meas' value 'Not Measused' was changed to '?'
- the value is perceived as not measured.

Automatic conversion script
Id: cif_fix_values 3008 2015-01-20 13:52:24Z robertas 
;
_cod_original_sg_symbol_H-M C2/c
_cod_database_code 7106461

loop_
_symmetry_equiv_pos_as_xyz
'x, y, z'
'-x, y, -z+1/2'
'x+1/2, y+1/2, z'
'-x+1/2, y+1/2, -z+1/2'
'-x, -y, -z'
'x, -y, z-1/2'
'-x+1/2, -y+1/2, -z'
'x+1/2, -y+1/2, z-1/2'

loop_
_atom_site_label
_atom_site_type_symbol
_atom_site_fract_x
_atom_site_fract_y
_atom_site_fract_z
_atom_site_U_iso_or_equiv
_atom_site_adp_type
_atom_site_occupancy
_atom_site_symmetry_multiplicity
_atom_site_calc_flag
_atom_site_refinement_flags
_atom_site_disorder_assembly
_atom_site_disorder_group
O1 O 0.72714(3) -0.3561(2) 0.40232(6) 0.0449(3) Uani 1 1 d . . .
O2 O 0.55991(3) 0.3624(3) 0.51785(6) 0.0490(3) Uani 1 1 d . . .
O3 O 0.60244(4) 1.0753(3) 0.22126(7) 0.0573(4) Uani 1 1 d . . .
O4 O 0.55514(3) 1.3554(2) 0.24011(6) 0.0439(3) Uani 1 1 d . . .
N1 N 0.71285(4) 0.0598(3) 0.41813(7) 0.0352(3) Uani 1 1 d . . .
H1N H 0.7162(5) 0.207(4) 0.4028(9) 0.042(5) Uiso 1 1 d . . .
N2 N 0.59318(4) 0.5154(3) 0.42429(7) 0.0351(3) Uani 1 1 d . . .
H2N H 0.6144(5) 0.499(4) 0.4020(9) 0.047(5) Uiso 1 1 d . . .
N3 N 0.65184(4) 0.1938(2) 0.45065(7) 0.0326(3) Uani 1 1 d . . .
N4 N 0.58200(4) 0.8304(2) 0.34461(7) 0.0328(3) Uani 1 1 d . . .
C1 C 0.77891(5) -0.2151(3) 0.29340(8) 0.0370(4) Uani 1 1 d . . .
H1 H 0.7652 -0.3665 0.2855 0.044 Uiso 1 1 calc R . .
C2 C 0.80976(5) -0.1530(4) 0.25130(9) 0.0420(4) Uani 1 1 d . . .
H2 H 0.8168 -0.2615 0.2147 0.050 Uiso 1 1 calc R . .
C3 C 0.83034(5) 0.0683(3) 0.26278(9) 0.0420(4) Uani 1 1 d . . .
H3 H 0.8511 0.1119 0.2336 0.050 Uiso 1 1 calc R . .
C4 C 0.82017(5) 0.2251(3) 0.31748(9) 0.0408(4) Uani 1 1 d . . .
H4 H 0.8346 0.3730 0.3263 0.049 Uiso 1 1 calc R . .
C5 C 0.78890(4) 0.1661(3) 0.35952(9) 0.0360(4) Uani 1 1 d . . .
H5 H 0.7819 0.2752 0.3960 0.043 Uiso 1 1 calc R . .
C6 C 0.76800(4) -0.0551(3) 0.34743(8) 0.0315(3) Uani 1 1 d . . .
C7 C 0.73464(4) -0.1333(3) 0.39127(8) 0.0332(3) Uani 1 1 d . . .
C8 C 0.68011(4) 0.0258(3) 0.46050(8) 0.0326(3) Uani 1 1 d . . .
C9 C 0.67862(5) -0.1655(3) 0.51089(8) 0.0375(4) Uani 1 1 d . . .
H9 H 0.6989 -0.2840 0.5154 0.045 Uiso 1 1 calc R . .
C10 C 0.64699(5) -0.1760(3) 0.55338(9) 0.0415(4) Uani 1 1 d . . .
H10 H 0.6454 -0.3004 0.5883 0.050 Uiso 1 1 calc R . .
C11 C 0.61728(5) -0.0021(3) 0.54459(8) 0.0391(4) Uani 1 1 d . . .
H11 H 0.5953 -0.0055 0.5733 0.047 Uiso 1 1 calc R . .
C12 C 0.62085(4) 0.1766(3) 0.49249(8) 0.0331(3) Uani 1 1 d . . .
C13 C 0.58816(4) 0.3604(3) 0.48010(8) 0.0349(4) Uani 1 1 d . . .
C14 C 0.56830(4) 0.7056(3) 0.39939(8) 0.0326(3) Uani 1 1 d . . .
C15 C 0.53216(5) 0.7560(3) 0.42931(9) 0.0407(4) Uani 1 1 d . . .
H15 H 0.5231 0.6604 0.4672 0.049 Uiso 1 1 calc R . .
C16 C 0.51049(5) 0.9495(4) 0.40147(9) 0.0442(4) Uani 1 1 d . . .
H16 H 0.4862 0.9896 0.4206 0.053 Uiso 1 1 calc R . .
C17 C 0.52427(5) 1.0859(3) 0.34530(9) 0.0399(4) Uani 1 1 d . . .
H17 H 0.5099 1.2205 0.3260 0.048 Uiso 1 1 calc R . .
C18 C 0.56000(4) 1.0176(3) 0.31840(8) 0.0332(3) Uani 1 1 d . . .
C19 C 0.57581(4) 1.1482(3) 0.25521(9) 0.0360(4) Uani 1 1 d . . .
C20 C 0.56585(5) 1.4919(4) 0.17789(10) 0.0503(5) Uani 1 1 d . . .
H20A H 0.5921 1.5554 0.1831 0.075 Uiso 1 1 calc R . .
H20B H 0.5482 1.6328 0.1708 0.075 Uiso 1 1 calc R . .
H20C H 0.5644 1.3792 0.1380 0.075 Uiso 1 1 calc R . .

loop_
_atom_site_aniso_label
_atom_site_aniso_U_11
_atom_site_aniso_U_22
_atom_site_aniso_U_33
_atom_site_aniso_U_23
_atom_site_aniso_U_13
_atom_site_aniso_U_12
O1 0.0478(7) 0.0300(6) 0.0572(8) 0.0018(5) 0.0086(6) -0.0021(5)
O2 0.0414(7) 0.0595(8) 0.0463(7) 0.0097(6) 0.0138(6) 0.0064(6)
O3 0.0527(8) 0.0555(8) 0.0641(8) 0.0165(7) 0.0256(7) 0.0142(7)
O4 0.0433(6) 0.0410(7) 0.0475(7) 0.0068(6) 0.0036(5) 0.0065(6)
N1 0.0352(7) 0.0285(7) 0.0419(8) 0.0054(6) 0.0040(6) 0.0012(6)
N2 0.0294(7) 0.0403(8) 0.0358(7) 0.0014(6) 0.0062(6) 0.0035(6)
N3 0.0331(7) 0.0311(7) 0.0336(7) 0.0000(6) -0.0001(5) -0.0006(6)
N4 0.0296(6) 0.0348(7) 0.0342(7) -0.0032(6) 0.0018(5) -0.0008(6)
C1 0.0375(8) 0.0343(9) 0.0390(9) -0.0015(7) -0.0059(7) 0.0022(7)
C2 0.0443(9) 0.0454(10) 0.0364(9) -0.0048(8) 0.0004(7) 0.0077(8)
C3 0.0347(8) 0.0502(11) 0.0412(9) 0.0079(8) 0.0036(7) 0.0052(8)
C4 0.0349(8) 0.0350(9) 0.0525(10) 0.0028(8) 0.0001(8) -0.0013(7)
C5 0.0345(8) 0.0307(8) 0.0429(9) -0.0023(7) 0.0007(7) 0.0036(7)
C6 0.0298(7) 0.0302(8) 0.0343(8) 0.0026(6) -0.0049(6) 0.0039(6)
C7 0.0319(8) 0.0306(8) 0.0369(8) 0.0011(7) -0.0056(6) 0.0004(7)
C8 0.0340(8) 0.0307(8) 0.0329(8) -0.0020(6) -0.0021(6) -0.0017(7)
C9 0.0398(8) 0.0362(9) 0.0366(8) 0.0035(7) -0.0038(7) 0.0024(7)
C10 0.0487(10) 0.0401(10) 0.0356(9) 0.0082(7) -0.0023(7) -0.0040(8)
C11 0.0383(8) 0.0445(10) 0.0346(8) 0.0036(7) 0.0041(7) -0.0041(8)
C12 0.0330(8) 0.0348(8) 0.0316(8) -0.0011(7) -0.0001(6) -0.0048(7)
C13 0.0340(8) 0.0384(9) 0.0323(8) -0.0032(7) 0.0025(7) -0.0035(7)
C14 0.0292(7) 0.0363(9) 0.0324(8) -0.0043(7) 0.0007(6) -0.0001(7)
C15 0.0347(8) 0.0488(10) 0.0386(9) 0.0015(8) 0.0075(7) 0.0022(8)
C16 0.0309(8) 0.0551(11) 0.0466(10) -0.0015(8) 0.0094(7) 0.0076(8)
C17 0.0348(8) 0.0424(10) 0.0425(9) -0.0020(8) -0.0005(7) 0.0077(7)
C18 0.0299(7) 0.0348(8) 0.0349(8) -0.0040(7) -0.0018(6) -0.0011(7)
C19 0.0310(8) 0.0351(9) 0.0419(9) -0.0020(7) -0.0003(7) -0.0012(7)
C20 0.0499(10) 0.0457(11) 0.0553(11) 0.0149(9) 0.0003(9) -0.0007(9)

loop_
_atom_type_symbol
_atom_type_description
_atom_type_scat_dispersion_real
_atom_type_scat_dispersion_imag
_atom_type_scat_source
C C 0.0033 0.0016 'International Tables Vol C Tables 4.2.6.8 and 6.1.1.4'
H H 0.0000 0.0000 'International Tables Vol C Tables 4.2.6.8 and 6.1.1.4'
N N 0.0061 0.0033 'International Tables Vol C Tables 4.2.6.8 and 6.1.1.4'
O O 0.0106 0.0060 'International Tables Vol C Tables 4.2.6.8 and 6.1.1.4'

loop_
_geom_angle_atom_site_label_1
_geom_angle_atom_site_label_2
_geom_angle_atom_site_label_3
_geom_angle
_geom_angle_site_symmetry_1
_geom_angle_site_symmetry_3
_geom_angle_publ_flag
C19 O4 C20 116.57(13) . . ?
C7 N1 C8 124.56(14) . . ?
C13 N2 C14 128.11(13) . . ?
C8 N3 C12 117.07(13) . . ?
C14 N4 C18 117.21(13) . . ?
C2 C1 C6 120.39(16) . . ?
C1 C2 C3 120.28(16) . . ?
C4 C3 C2 119.52(16) . . ?
C3 C4 C5 120.64(16) . . ?
C4 C5 C6 119.73(15) . . ?
C5 C6 C1 119.40(15) . . ?
C5 C6 C7 122.72(14) . . ?
C1 C6 C7 117.86(14) . . ?
O1 C7 N1 122.24(15) . . ?
O1 C7 C6 122.01(14) . . ?
N1 C7 C6 115.76(14) . . ?
N3 C8 C9 123.24(15) . . ?
N3 C8 N1 115.03(13) . . ?
C9 C8 N1 121.68(14) . . ?
C10 C9 C8 118.35(15) . . ?
C9 C10 C11 119.56(15) . . ?
C12 C11 C10 118.05(15) . . ?
N3 C12 C11 123.70(15) . . ?
N3 C12 C13 117.39(13) . . ?
C11 C12 C13 118.90(14) . . ?
O2 C13 N2 124.82(15) . . ?
O2 C13 C12 120.88(15) . . ?
N2 C13 C12 114.30(13) . . ?
N4 C14 N2 113.77(13) . . ?
N4 C14 C15 123.55(15) . . ?
N2 C14 C15 122.67(15) . . ?
C16 C15 C14 117.71(16) . . ?
C15 C16 C17 120.08(15) . . ?
C16 C17 C18 117.82(16) . . ?
N4 C18 C17 123.59(15) . . ?
N4 C18 C19 115.64(13) . . ?
C17 C18 C19 120.74(15) . . ?
O3 C19 O4 123.86(16) . . ?
O3 C19 C18 125.38(15) . . ?
O4 C19 C18 110.73(13) . . ?

loop_
_geom_bond_atom_site_label_1
_geom_bond_atom_site_label_2
_geom_bond_distance
_geom_bond_site_symmetry_2
_geom_bond_publ_flag
O1 C7 1.2237(19) . ?
O2 C13 1.2184(18) . ?
O3 C19 1.1936(19) . ?
O4 C19 1.3359(19) . ?
O4 C20 1.444(2) . ?
N1 C7 1.369(2) . ?
N1 C8 1.408(2) . ?
N2 C13 1.359(2) . ?
N2 C14 1.401(2) . ?
N3 C8 1.3290(19) . ?
N3 C12 1.3444(19) . ?
N4 C14 1.330(2) . ?
N4 C18 1.340(2) . ?
C1 C2 1.380(2) . ?
C1 C6 1.391(2) . ?
C2 C3 1.383(2) . ?
C3 C4 1.383(2) . ?
C4 C5 1.387(2) . ?
C5 C6 1.390(2) . ?
C6 C7 1.489(2) . ?
C8 C9 1.399(2) . ?
C9 C10 1.368(2) . ?
C10 C11 1.384(2) . ?
C11 C12 1.380(2) . ?
C12 C13 1.504(2) . ?
C14 C15 1.401(2) . ?
C15 C16 1.370(2) . ?
C16 C17 1.383(2) . ?
C17 C18 1.387(2) . ?
C18 C19 1.500(2) . ?

loop_
_geom_hbond_atom_site_label_D
_geom_hbond_atom_site_label_H
_geom_hbond_atom_site_label_A
_geom_hbond_distance_DH
_geom_hbond_distance_HA
_geom_hbond_distance_DA
_geom_hbond_angle_DHA
_geom_hbond_site_symmetry_A
N1 H1N O1 0.841(19) 2.336(19) 3.1388(18) 159.7(16) 1_565
N2 H2N N3 0.854(18) 2.259(18) 2.6831(18) 110.8(15) .

loop_
_cod_related_entry_id
_cod_related_entry_database
_cod_related_entry_code
1 ChemSpider 30653292
